data_7156347
loop_
_publ_author_name
'Butler, Nicholas M.'
'Hendra, Rudi'
'Bremner, John B.'
'Willis, Anthony C.'
'Lucantoni, Leonardo'
'Avery, Vicky M.'
'Keller, Paul A.'

_publ_section_title
;
 Cascade reactions of indigo with oxiranes and aziridines: efficient
 access to dihydropyrazinodiindoles and spiro-oxazocinodiindoles.
;
_journal_issue 33
_journal_name_full 'Organic &amp; biomolecular chemistry'
_journal_page_first 6006
_journal_page_last 6016
_journal_paper_doi 10.1039/c8ob00865e
_journal_volume 16
_journal_year 2018
_chemical_compound_source ' from U of Wollongong'
_chemical_formula_moiety 'C19 H14 N2 O3'
_chemical_formula_sum 'C19 H14 N2 O3'
_chemical_formula_weight 318.33
_space_group_IT_number 56
_space_group_name_Hall '-P 2ab 2ac'
_space_group_name_H-M_alt 'P c c n'
_symmetry_cell_setting orthorhombic
_symmetry_space_group_name_Hall '-P 2ab 2ac'
_symmetry_space_group_name_H-M 'P c c n'
_atom_sites_solution_hydrogens difmap
_atom_sites_solution_primary direct
_audit_creation_date 15-09-09
_audit_creation_method CRYSTALS_ver_14.40
_audit_update_record
;
2017-12-10 deposited with the CCDC.
2018-07-16 downloaded from the CCDC.
;
_cell_angle_alpha 90
_cell_angle_beta 90
_cell_angle_gamma 90
_cell_formula_units_Z 8
_cell_length_a 10.8798(1)
_cell_length_b 18.4104(1)
_cell_length_c 14.5081(1)
_cell_measurement_reflns_used 33874
_cell_measurement_temperature 150
_cell_measurement_theta_max 72
_cell_measurement_theta_min 5
_cell_volume 2905.99(4)
_computing_cell_refinement 'CrysAlisPro (Agilent Technologies, 2014)'
_computing_data_collection
;
CrysAlisPro, Agilent Technologies,
Version 1.171.37.35 (release 13-08-2014 CrysAlis171 .NET)
(compiled Aug 13 2014,18:06:01)
;
_computing_data_reduction 'CrysAlisPro (Agilent Technologies, 2014)'
_computing_molecular_graphics 'PLATON (Spek, 2008)'
_computing_publication_material 'CRYSTALS (Betteridge et al., 2003)'
_computing_structure_refinement 'CRYSTALS (Betteridge et al., 2003)'
_computing_structure_solution 'SIR92 (Altomare et al., 1994)'
_diffrn_ambient_temperature 150
_diffrn_measured_fraction_theta_full 1.000
_diffrn_measured_fraction_theta_max 1.000
_diffrn_measurement_device Area
_diffrn_measurement_device_type 'SuperNova, Dual, Cu at zero, EosS2'
_diffrn_measurement_method \w
_diffrn_radiation_monochromator mirror
_diffrn_radiation_source 'Supernova (Cu) X-ray Source'
_diffrn_radiation_type 'Cu K\a'
_diffrn_radiation_wavelength 1.54184
_diffrn_reflns_av_R_equivalents 0.025
_diffrn_reflns_limit_h_max 13
_diffrn_reflns_limit_h_min -13
_diffrn_reflns_limit_k_max 22
_diffrn_reflns_limit_k_min -22
_diffrn_reflns_limit_l_max 17
_diffrn_reflns_limit_l_min -16
_diffrn_reflns_number 54126
_diffrn_reflns_theta_full 72.334
_diffrn_reflns_theta_max 72.334
_diffrn_reflns_theta_min 4.721
_diffrn_standards_number 0
_exptl_absorpt_coefficient_mu 0.819
_exptl_absorpt_correction_T_max 0.97
_exptl_absorpt_correction_T_min 0.84
_exptl_absorpt_correction_type multi-scan
_exptl_absorpt_process_details
;
CrysAlisPro, Agilent Technologies,
Version 1.171.37.35 (release 13-08-2014 CrysAlis171 .NET)
(compiled Aug 13 2014,18:06:01)
Empirical absorption correction using spherical harmonics,
 implemented in SCALE3 ABSPACK scaling algorithm.
;
_exptl_crystal_colour orange
_exptl_crystal_density_diffrn 1.455
_exptl_crystal_density_method 'not measured'
_exptl_crystal_description plate
_exptl_crystal_F_000 1328
_exptl_crystal_size_max 0.359
_exptl_crystal_size_mid 0.144
_exptl_crystal_size_min 0.033
_refine_diff_density_max 0.26
_refine_diff_density_min -0.17
_refine_ls_extinction_method None
_refine_ls_goodness_of_fit_ref 1.0045
_refine_ls_hydrogen_treatment refxyz
_refine_ls_matrix_type full
_refine_ls_number_parameters 259
_refine_ls_number_reflns 2881
_refine_ls_number_restraints 0
_refine_ls_R_factor_all 0.0316
_refine_ls_R_factor_gt 0.0300
_refine_ls_shift/su_max 0.0005888
_refine_ls_shift/su_mean 0.0001237
_refine_ls_structure_factor_coef Fsqd
_refine_ls_weighting_details
;
 Method= Modified Sheldrick 
 w=1/[\s^2^(F^2^) + ( 0.03P)^2^ + 1.27P] 
 ,where P=(max(Fo^2^,0) + 2Fc^2^)/3 
;
_refine_ls_weighting_scheme calc
_refine_ls_wR_factor_all 0.0746
_refine_ls_wR_factor_gt 0.0734
_refine_ls_wR_factor_ref 0.0746
_reflns_limit_h_max 13
_reflns_limit_h_min 0
_reflns_limit_k_max 22
_reflns_limit_k_min 0
_reflns_limit_l_max 17
_reflns_limit_l_min 0
_reflns_number_gt 2749
_reflns_number_total 2881
_reflns_threshold_expression I>2.0\s(I)
_oxford_diffrn_Wilson_B_factor 2.08
_oxford_diffrn_Wilson_scale 0.05
_oxford_refine_ls_r_factor_ref 0.0316
_oxford_refine_ls_scale 4.19(5)
_oxford_reflns_number_all 2881
_oxford_reflns_threshold_expression_ref I>-10.0\s(I)
_oxford_structure_analysis_title 'Z:\kel1511SN\Tony_kel1511SN_data At 14:56 on'
_cod_data_source_file c8ob00865e2.cif
_cod_data_source_block kel1511SN
_cod_depositor_comments 'Adding full bibliography for 7156347--7156351.cif.'
_cod_original_sg_symbol_Hall '-P 2ab 2ac '
_cod_original_sg_symbol_H-M 'P c c n '
_cod_database_code 7156347

loop_
_symmetry_equiv_pos_as_xyz
x,y,z
-x,-y,-z
-x+1/2,y,z+1/2
x+1/2,-y,-z+1/2
x,-y+1/2,z+1/2
-x,y+1/2,-z+1/2
-x+1/2,-y+1/2,z
x+1/2,y+1/2,-z

loop_
_atom_site_label
_atom_site_type_symbol
_atom_site_fract_x
_atom_site_fract_y
_atom_site_fract_z
_atom_site_U_iso_or_equiv
_atom_site_occupancy
_atom_site_adp_type
O1 O 0.50365(7) 0.58845(4) 0.61484(5) 0.0251 1.0000 Uani
O2 O 0.67716(7) 0.32450(4) 0.61103(5) 0.0228 1.0000 Uani
O3 O 0.78885(7) 0.38389(5) 0.71880(5) 0.0285 1.0000 Uani
N1 N 0.73349(8) 0.47362(5) 0.52103(6) 0.0203 1.0000 Uani
N2 N 0.51615(8) 0.46064(5) 0.71967(6) 0.0193 1.0000 Uani
C1 C 0.73329(9) 0.53176(5) 0.45938(7) 0.0201 1.0000 Uani
C2 C 0.80578(10) 0.54051(6) 0.38064(8) 0.0256 1.0000 Uani
C3 C 0.79101(11) 0.60346(6) 0.32961(8) 0.0275 1.0000 Uani
C4 C 0.70570(11) 0.65694(6) 0.35486(8) 0.0262 1.0000 Uani
C5 C 0.63386(10) 0.64836(6) 0.43263(7) 0.0233 1.0000 Uani
C6 C 0.64823(9) 0.58526(5) 0.48530(7) 0.0201 1.0000 Uani
C7 C 0.58464(9) 0.55896(5) 0.56750(7) 0.0195 1.0000 Uani
C8 C 0.63907(9) 0.48778(5) 0.58578(7) 0.0186 1.0000 Uani
C9 C 0.60774(9) 0.44515(5) 0.65822(7) 0.0181 1.0000 Uani
C10 C 0.66678(9) 0.37285(6) 0.68573(7) 0.0203 1.0000 Uani
C11 C 0.58273(9) 0.34725(6) 0.76115(7) 0.0210 1.0000 Uani
C12 C 0.57949(11) 0.28216(6) 0.80827(8) 0.0259 1.0000 Uani
C13 C 0.49135(12) 0.27333(7) 0.87713(8) 0.0305 1.0000 Uani
C14 C 0.41087(11) 0.32961(7) 0.89863(8) 0.0295 1.0000 Uani
C15 C 0.41288(10) 0.39534(6) 0.85065(7) 0.0244 1.0000 Uani
C16 C 0.49847(9) 0.40220(6) 0.78042(7) 0.0199 1.0000 Uani
C17 C 0.76425(10) 0.40055(6) 0.48791(7) 0.0237 1.0000 Uani
C18 C 0.78849(10) 0.34568(6) 0.56393(8) 0.0254 1.0000 Uani
C19 C 0.87068(10) 0.37249(7) 0.64240(9) 0.0308 1.0000 Uani
H2 H 0.4672(13) 0.4986(8) 0.7127(9) 0.0257 1.0000 Uiso
H21 H 0.8649(13) 0.5023(8) 0.3613(9) 0.0319 1.0000 Uiso
H31 H 0.8406(13) 0.6102(8) 0.2733(10) 0.0331 1.0000 Uiso
H41 H 0.6945(12) 0.6995(8) 0.3160(10) 0.0306 1.0000 Uiso
H51 H 0.5711(13) 0.6847(7) 0.4506(9) 0.0279 1.0000 Uiso
H121 H 0.6361(13) 0.2417(8) 0.7932(9) 0.0300 1.0000 Uiso
H131 H 0.4862(14) 0.2267(8) 0.9076(10) 0.0372 1.0000 Uiso
H141 H 0.3508(14) 0.3226(8) 0.9485(10) 0.0357 1.0000 Uiso
H151 H 0.3538(13) 0.4351(8) 0.8641(9) 0.0289 1.0000 Uiso
H171 H 0.6983(13) 0.3821(7) 0.4465(9) 0.0277 1.0000 Uiso
H172 H 0.8415(13) 0.4040(7) 0.4520(10) 0.0278 1.0000 Uiso
H181 H 0.8204(13) 0.3012(8) 0.5360(9) 0.0296 1.0000 Uiso
H191 H 0.9319(14) 0.3361(8) 0.6614(10) 0.0376 1.0000 Uiso
H192 H 0.9131(14) 0.4199(8) 0.6267(10) 0.0374 1.0000 Uiso

loop_
_atom_site_aniso_label
_atom_site_aniso_U_11
_atom_site_aniso_U_22
_atom_site_aniso_U_33
_atom_site_aniso_U_23
_atom_site_aniso_U_13
_atom_site_aniso_U_12
O1 0.0277(4) 0.0226(4) 0.0249(4) -0.0016(3) 0.0046(3) 0.0047(3)
O2 0.0240(4) 0.0199(4) 0.0245(4) -0.0015(3) 0.0080(3) 0.0012(3)
O3 0.0188(4) 0.0379(4) 0.0289(4) 0.0009(3) -0.0027(3) 0.0029(3)
N1 0.0211(4) 0.0200(4) 0.0198(4) 0.0005(3) 0.0040(3) 0.0008(3)
N2 0.0206(4) 0.0192(4) 0.0181(4) 0.0001(3) 0.0017(3) 0.0019(3)
C1 0.0199(5) 0.0213(5) 0.0192(5) -0.0001(4) -0.0016(4) -0.0038(4)
C2 0.0242(5) 0.0284(5) 0.0242(5) 0.0006(4) 0.0039(4) -0.0021(4)
C3 0.0277(5) 0.0329(6) 0.0220(5) 0.0022(4) 0.0029(4) -0.0089(5)
C4 0.0325(6) 0.0229(5) 0.0232(5) 0.0035(4) -0.0041(4) -0.0088(4)
C5 0.0277(5) 0.0196(5) 0.0228(5) -0.0013(4) -0.0034(4) -0.0034(4)
C6 0.0208(5) 0.0207(5) 0.0188(5) -0.0020(4) -0.0018(4) -0.0037(4)
C7 0.0202(5) 0.0195(5) 0.0186(5) -0.0023(4) -0.0016(4) -0.0018(4)
C8 0.0178(5) 0.0199(5) 0.0181(5) -0.0023(4) 0.0005(4) -0.0008(4)
C9 0.0175(4) 0.0195(5) 0.0174(5) -0.0028(4) -0.0012(4) -0.0010(4)
C10 0.0188(5) 0.0215(5) 0.0204(5) -0.0006(4) 0.0002(4) 0.0014(4)
C11 0.0213(5) 0.0235(5) 0.0181(5) -0.0004(4) 0.0000(4) 0.0006(4)
C12 0.0308(6) 0.0239(5) 0.0231(5) 0.0016(4) 0.0015(4) 0.0041(4)
C13 0.0406(7) 0.0253(5) 0.0256(5) 0.0059(4) 0.0056(5) 0.0011(5)
C14 0.0332(6) 0.0316(6) 0.0236(5) 0.0026(4) 0.0087(5) -0.0009(5)
C15 0.0255(5) 0.0265(5) 0.0213(5) -0.0010(4) 0.0040(4) 0.0019(4)
C16 0.0216(5) 0.0211(5) 0.0170(5) -0.0007(4) -0.0018(4) -0.0012(4)
C17 0.0251(5) 0.0223(5) 0.0237(5) -0.0017(4) 0.0069(4) 0.0023(4)
C18 0.0229(5) 0.0230(5) 0.0303(6) 0.0018(4) 0.0106(4) 0.0047(4)
C19 0.0191(5) 0.0380(6) 0.0354(6) 0.0102(5) 0.0033(5) 0.0046(5)

loop_
_atom_type_symbol
_atom_type_scat_dispersion_real
_atom_type_scat_dispersion_imag
_atom_type_scat_Cromer_Mann_a1
_atom_type_scat_Cromer_Mann_b1
_atom_type_scat_Cromer_Mann_a2
_atom_type_scat_Cromer_Mann_b2
_atom_type_scat_Cromer_Mann_a3
_atom_type_scat_Cromer_Mann_b3
_atom_type_scat_Cromer_Mann_a4
_atom_type_scat_Cromer_Mann_b4
_atom_type_scat_Cromer_Mann_c
_atom_type_scat_source
C 0.0181 0.0091 2.3100 20.8439 1.0200 10.2075 1.5886 0.5687 0.8650 51.6512 0.2156 'International Tables Vol C 4.2.6.8 and 6.1.1.4'
H 0.0000 0.0000 0.4930 10.5109 0.3229 26.1257 0.1402 3.1424 0.0408 57.7998 0.0030 'International Tables Vol C 4.2.6.8 and 6.1.1.4'
N 0.0311 0.0180 12.2126 0.0057 3.1322 9.8933 2.0125 28.9975 1.1663 0.5826 -11.5290 'International Tables Vol C 4.2.6.8 and 6.1.1.4'
O 0.0492 0.0322 3.0485 13.2771 2.2868 5.7011 1.5463 0.3239 0.8670 32.9089 0.2508 'International Tables Vol C 4.2.6.8 and 6.1.1.4'

loop_
_geom_angle_atom_site_label_1
_geom_angle_atom_site_label_2
_geom_angle_atom_site_label_3
_geom_angle
_geom_angle_publ_flag
C10 O2 C18 105.12(8) yes
C10 O3 C19 107.25(8) yes
C1 N1 C8 106.44(8) yes
C1 N1 C17 119.61(8) yes
C8 N1 C17 123.46(8) yes
C9 N2 C16 110.46(8) yes
C9 N2 H2 121.9(9) no
C16 N2 H2 126.5(9) no
N1 C1 C2 127.71(10) yes
N1 C1 C6 111.59(9) yes
C2 C1 C6 120.70(10) yes
C1 C2 C3 117.91(10) yes
C1 C2 H21 121.0(8) no
C3 C2 H21 121.1(8) no
C2 C3 C4 121.66(10) yes
C2 C3 H31 119.0(8) no
C4 C3 H31 119.4(8) no
C3 C4 C5 120.51(10) yes
C3 C4 H41 119.8(8) no
C5 C4 H41 119.7(8) no
C4 C5 C6 118.54(10) yes
C4 C5 H51 121.8(8) no
C6 C5 H51 119.6(8) no
C1 C6 C5 120.68(10) yes
C1 C6 C7 107.37(9) yes
C5 C6 C7 131.91(10) yes
C6 C7 O1 129.97(9) yes
C6 C7 C8 104.67(8) yes
O1 C7 C8 125.35(9) yes
C7 C8 N1 109.77(8) yes
C7 C8 C9 123.90(9) yes
N1 C8 C9 126.18(9) yes
N2 C9 C8 124.63(9) yes
N2 C9 C10 108.49(8) yes
C8 C9 C10 126.88(9) yes
C9 C10 O3 110.76(8) yes
C9 C10 O2 112.51(8) yes
O3 C10 O2 105.93(8) yes
C9 C10 C11 101.97(8) yes
O3 C10 C11 111.50(8) yes
O2 C10 C11 114.30(8) yes
C10 C11 C12 130.46(10) yes
C10 C11 C16 108.59(9) yes
C12 C11 C16 120.95(10) yes
C11 C12 C13 118.27(10) yes
C11 C12 H121 121.8(8) no
C13 C12 H121 119.9(8) no
C12 C13 C14 120.42(11) yes
C12 C13 H131 118.1(9) no
C14 C13 H131 121.5(9) no
C13 C14 C15 121.57(10) yes
C13 C14 H141 119.1(9) no
C15 C14 H141 119.4(9) no
C14 C15 C16 117.13(10) yes
C14 C15 H151 122.0(8) no
C16 C15 H151 120.8(8) no
N2 C16 C11 109.89(9) yes
N2 C16 C15 128.56(10) yes
C11 C16 C15 121.55(10) yes
N1 C17 C18 114.31(9) yes
N1 C17 H171 110.2(8) no
C18 C17 H171 109.7(8) no
N1 C17 H172 107.8(8) no
C18 C17 H172 106.1(8) no
H171 C17 H172 108.4(11) no
C17 C18 O2 112.18(9) yes
C17 C18 C19 115.31(10) yes
O2 C18 C19 103.02(9) yes
C17 C18 H181 108.6(8) no
O2 C18 H181 105.5(8) no
C19 C18 H181 111.8(8) no
C18 C19 O3 105.01(9) yes
C18 C19 H191 112.6(9) no
O3 C19 H191 107.6(9) no
C18 C19 H192 112.1(8) no
O3 C19 H192 109.2(8) no
H191 C19 H192 110.0(12) no

loop_
_geom_bond_atom_site_label_1
_geom_bond_atom_site_label_2
_geom_bond_distance
_geom_bond_publ_flag
O1 C7 1.2422(13) yes
O2 C10 1.4071(12) yes
O2 C18 1.4443(12) yes
O3 C10 1.4266(12) yes
O3 C19 1.4371(14) yes
N1 C1 1.3948(13) yes
N1 C8 1.4163(13) yes
N1 C17 1.4671(13) yes
N2 C9 1.3671(13) yes
N2 C16 1.4039(13) yes
N2 H2 0.884(15) no
C1 C2 1.3975(15) yes
C1 C6 1.4028(15) yes
C2 C3 1.3846(16) yes
C2 H21 0.994(15) no
C3 C4 1.4019(17) yes
C3 H31 0.986(15) no
C4 C5 1.3815(16) yes
C4 H41 0.973(14) no
C5 C6 1.3993(15) yes
C5 H51 0.990(14) no
C6 C7 1.4612(14) yes
C7 C8 1.4624(14) yes
C8 C9 1.3551(14) yes
C9 C10 1.5309(14) yes
C10 C11 1.5019(14) yes
C11 C12 1.3800(15) yes
C11 C16 1.3936(15) yes
C12 C13 1.3944(16) yes
C12 H121 0.991(15) no
C13 C14 1.3919(17) yes
C13 H131 0.968(15) no
C14 C15 1.3962(16) yes
C14 H141 0.983(15) no
C15 C16 1.3861(15) yes
C15 H151 0.994(14) no
C17 C18 1.5187(15) yes
C17 H171 0.996(14) no
C17 H172 0.991(14) no
C18 C19 1.5294(17) yes
C18 H181 0.977(14) no
C19 H191 0.985(16) no
C19 H192 1.014(16) no

loop_
_geom_contact_atom_site_label_1
_geom_contact_atom_site_label_2
_geom_contact_distance
_geom_contact_site_symmetry_2
_geom_contact_publ_flag
O1 N2 2.8051(12) . no
O1 C17 3.2800(13) 2_666 no
O1 C13 3.4061(15) 6_656 no
O2 C18 3.2284(13) 7_655 no
O2 O2 3.1681(11) 7_655 no
O2 N1 3.1012(12) . no
N2 C4 3.4177(15) 2_666 no
N2 C5 3.4019(14) 2_666 no
N2 C2 3.3719(14) 3_655 no
C3 C15 3.4294(16) 2_666 no
C3 C16 3.5325(15) 2_666 no
C4 C11 3.5618(15) 2_666 no
C4 C4 3.5596(16) 7_665 no
C4 C15 3.3883(16) 2_666 no
C4 C16 3.1578(15) 2_666 no
C5 C9 3.4074(15) 2_666 no
C5 C16 3.5346(15) 2_666 no
C6 C9 3.5220(14) 2_666 no
C6 C8 3.5556(14) 2_666 no
C7 C7 3.4556(14) 2_666 no
C7 C8 3.4073(14) 2_666 no
C8 C19 3.3955(15) . no

loop_
_geom_hbond_atom_site_label_D
_geom_hbond_atom_site_label_H
_geom_hbond_atom_site_label_A
_geom_hbond_angle_DHA
_geom_hbond_distance_DH
_geom_hbond_distance_HA
_geom_hbond_distance_DA
_geom_hbond_publ_flag
N2 H2 O1 123.8(11) 0.884(15) 2.216(15) 2.8051(15) yes

loop_
_geom_torsion_atom_site_label_1
_geom_torsion_atom_site_label_2
_geom_torsion_atom_site_label_3
_geom_torsion_atom_site_label_4
_geom_torsion
_geom_torsion_publ_flag
C18 O2 C10 O3 -37.99(10) no
C18 O2 C10 C9 83.17(9) no
C18 O2 C10 C11 -161.15(8) no
C10 O2 C18 C17 -91.67(10) no
C10 O2 C18 C19 32.94(10) no
C19 O3 C10 O2 27.09(11) no
C19 O3 C10 C9 -95.19(10) no
C19 O3 C10 C11 152.01(9) no
C10 O3 C19 C18 -6.01(12) no
C8 N1 C1 C2 -176.44(10) no
C8 N1 C1 C6 4.04(11) no
C17 N1 C1 C2 -30.46(15) no
C17 N1 C1 C6 150.02(9) no
C1 N1 C8 C7 -4.00(11) no
C1 N1 C8 C9 -179.72(10) no
C17 N1 C8 C7 -148.33(9) no
C17 N1 C8 C9 35.95(15) no
C1 N1 C17 C18 167.30(9) no
C8 N1 C17 C18 -52.74(13) no
C16 N2 C9 C8 173.79(10) no
C16 N2 C9 C10 -6.30(11) no
C9 N2 C16 C11 1.94(12) no
C9 N2 C16 C15 -177.99(10) no
N1 C1 C2 C3 -179.34(10) no
C6 C1 C2 C3 0.15(16) no
N1 C1 C6 C5 179.83(9) no
N1 C1 C6 C7 -2.49(11) no
C2 C1 C6 C5 0.26(15) no
C2 C1 C6 C7 177.94(9) no
C1 C2 C3 C4 -0.51(17) no
C2 C3 C4 C5 0.46(18) no
C3 C4 C5 C6 -0.04(17) no
C4 C5 C6 C1 -0.32(15) no
C4 C5 C6 C7 -177.34(11) no
C1 C6 C7 O1 178.82(10) no
C1 C6 C7 C8 -0.05(12) no
C5 C6 C7 O1 -3.86(19) no
C5 C6 C7 C8 177.27(11) no
O1 C7 C8 N1 -176.43(9) no
O1 C7 C8 C9 -0.59(16) no
C6 C7 C8 N1 2.51(11) no
C6 C7 C8 C9 178.35(9) no
N1 C8 C9 N2 179.77(10) no
N1 C8 C9 C10 -0.12(17) no
C7 C8 C9 N2 4.62(16) no
C7 C8 C9 C10 -175.27(9) no
N2 C9 C10 O2 130.70(9) no
N2 C9 C10 O3 -110.95(9) no
N2 C9 C10 C11 7.80(10) no
C8 C9 C10 O2 -49.39(14) no
C8 C9 C10 O3 68.96(13) no
C8 C9 C10 C11 -172.29(10) no
O2 C10 C11 C12 51.38(15) no
O2 C10 C11 C16 -128.30(9) no
O3 C10 C11 C12 -68.72(15) no
O3 C10 C11 C16 111.60(10) no
C9 C10 C11 C12 173.06(11) no
C9 C10 C11 C16 -6.62(11) no
C10 C11 C12 C13 178.98(11) no
C16 C11 C12 C13 -1.37(16) no
C10 C11 C16 N2 3.37(12) no
C10 C11 C16 C15 -176.70(9) no
C12 C11 C16 N2 -176.35(10) no
C12 C11 C16 C15 3.58(16) no
C11 C12 C13 C14 -1.37(18) no
C12 C13 C14 C15 2.03(18) no
C13 C14 C15 C16 0.10(18) no
C14 C15 C16 N2 177.06(10) no
C14 C15 C16 C11 -2.87(16) no
N1 C17 C18 O2 72.48(11) no
N1 C17 C18 C19 -45.03(13) no
O2 C18 C19 O3 -16.27(11) no
C17 C18 C19 O3 106.27(11) no
